data_9000200
loop_
_publ_author_name
'McLean, W. J.'
'Anthony, J. W.'

_publ_section_title
;
 The crystal structure of hemihedrite
;
_journal_name_full 'American Mineralogist'
_journal_page_first 1103
_journal_page_last 1114
_journal_volume 55
_journal_year 1970
_chemical_formula_sum 'Cr6 F2 O32 Pb10 Si2 Zn'
_chemical_name_mineral Hemihedrite
_space_group_IT_number 2
_symmetry_space_group_name_Hall '-P 1'
_symmetry_space_group_name_H-M 'P -1'
_cell_angle_alpha 120.50
_cell_angle_beta 92.10
_cell_angle_gamma 55.83
_cell_length_a 9.497
_cell_length_b 11.443
_cell_length_c 10.841
_cell_formula_units_Z 1
_cell_volume 787.241
_database_code_amcsd 0000205
_exptl_crystal_density_diffrn 6.445
_cod_original_formula_sum 'Pb10 Zn Cr6 Si2 O32 F2'
_cod_database_code 9000200

loop_
_space_group_symop_operation_xyz
x,y,z
-x,-y,-z

loop_
_atom_site_aniso_label
_atom_site_aniso_U_11
_atom_site_aniso_U_22
_atom_site_aniso_U_33
_atom_site_aniso_U_12
_atom_site_aniso_U_13
_atom_site_aniso_U_23
Pb1 0.01649 0.01513 0.01553 -0.00885 -0.00294 0.00543
Pb2 0.01182 0.01157 0.01515 -0.00600 -0.00229 0.00645
Pb3 0.01429 0.01335 0.01592 -0.00799 -0.00327 0.00747
Pb4 0.02143 0.02076 0.02252 -0.01285 -0.00915 0.01493
Pb5 0.01979 0.02106 0.01864 -0.01485 -0.00980 0.01358
Zn 0.01402 0.01394 0.01398 -0.00885 -0.00490 0.00815
Cr1 0.01841 0.01572 0.01748 -0.01199 -0.00555 0.00882
Cr2 0.01292 0.01394 0.01553 -0.00657 -0.00392 0.00950
Cr3 0.01127 0.01216 0.01553 -0.00628 -0.00261 0.00645
Si 0.00907 0.00297 0.00388 -0.00228 0.00033 0.00136

loop_
_atom_site_label
_atom_site_fract_x
_atom_site_fract_y
_atom_site_fract_z
_atom_site_U_iso_or_equiv
Pb1 0.25910 0.11160 0.25940 ?
Pb2 0.26160 0.08620 0.65680 ?
Pb3 0.93060 0.24420 0.03060 ?
Pb4 0.73070 0.41650 0.75130 ?
Pb5 0.31710 0.45300 0.53160 ?
Zn 0.00000 0.50000 0.00000 ?
Cr1 0.95910 0.07520 0.35550 ?
Cr2 0.56420 0.17580 0.15350 ?
Cr3 0.44700 0.32460 0.83690 ?
Si 0.02290 0.45160 0.65940 ?
O1 0.75350 0.21930 0.48350 0.02685
O2 0.10790 0.07780 0.44360 0.03014
O3 0.99400 0.11840 0.73610 0.02432
O4 0.96770 0.11200 0.22940 0.02989
O5 0.51010 0.14070 0.27120 0.01950
O6 0.43180 0.19920 0.05730 0.02736
O7 0.77720 0.00820 0.02740 0.02609
O8 0.54050 0.35850 0.26860 0.02229
O9 0.59900 0.29690 0.91410 0.02368
O10 0.45590 0.39850 0.74420 0.03103
O11 0.23850 0.48150 0.97670 0.01229
O12 0.47940 0.13600 0.71830 0.01950
O13 0.20890 0.30530 0.51200 0.02026
O14 0.04210 0.38590 0.76770 0.01520
O15 0.99310 0.37170 0.25680 0.01165
O16 0.84750 0.47880 0.61340 0.01494
F 0.14250 0.24880 0.93180 0.01102

loop_
_cod_related_entry_id
_cod_related_entry_database
_cod_related_entry_code
1 AMCSD 0000205
